data_2238297
loop_
_publ_author_name
'Mathew, Eason M.'
'Sithambaresan, M.'
'Unnikrishnan, P. A.'
'Kurup, M. R. Prathapachandra'

_publ_section_title
;
 8-Phenyl-16-thiapentacyclo[6.6.5.0^1,18^.0^2,7^.0^9,14^]nonadeca-2,4,6,9,11,13,18-heptaene
;
_journal_coeditor_code ZL2554
_journal_issue 7
_journal_name_full 'Acta Crystallographica Section E'
_journal_page_first o1165
_journal_paper_doi 10.1107/S1600536813017285
_journal_volume 69
_journal_year 2013
_chemical_formula_iupac 'C24 H18 S'
_chemical_formula_moiety 'C24 H18 S'
_chemical_formula_sum 'C24 H18 S'
_chemical_formula_weight 338.44
_chemical_name_common
;
5-Phenyl-3,5-dihydro-<i>o</i>-benzenonaphtho[1,2-<i>c</i>]thiophene
;
_chemical_name_systematic 8-Phenyl-16-thiapentacyclo[6.6.5.0^1,18^.0^2,7^.0^9,14^]nonadeca-2,4,6,9,11,13,18-heptaene
_space_group_IT_number 61
_symmetry_cell_setting orthorhombic
_symmetry_space_group_name_Hall '-P 2ac 2ab'
_symmetry_space_group_name_H-M 'P b c a'
_atom_sites_solution_hydrogens geom
_atom_sites_solution_primary direct
_atom_sites_solution_secondary difmap
_audit_creation_method SHELXL-97
_cell_angle_alpha 90.00
_cell_angle_beta 90.00
_cell_angle_gamma 90.00
_cell_formula_units_Z 8
_cell_length_a 18.8842(11)
_cell_length_b 9.5339(4)
_cell_length_c 19.1140(9)
_cell_measurement_reflns_used 5274
_cell_measurement_temperature 296(2)
_cell_measurement_theta_max 27.553
_cell_measurement_theta_min 2.388
_cell_volume 3441.3(3)
_computing_cell_refinement 'APEX2 and SAINT (Bruker, 2004)'
_computing_data_collection 'APEX2 (Bruker, 2004)'
_computing_data_reduction 'SAINT and XPREP (Bruker, 2004)'
_computing_molecular_graphics
;
ORTEP-3 for Windows (Farrugia, 2012)
and DIAMOND (Brandenburg, 2010)
;
_computing_publication_material 'SHELXL97 (Sheldrick, 2008) and publCIF (Westrip, 2010)'
_computing_structure_refinement 'SHELXL97 (Sheldrick, 2008)'
_computing_structure_solution 'SHELXS97 (Sheldrick, 2008)'
_diffrn_ambient_temperature 296(2)
_diffrn_detector_area_resol_mean 8.33
_diffrn_measured_fraction_theta_full 0.999
_diffrn_measured_fraction_theta_max 0.999
_diffrn_measurement_device_type 'Bruker Kappa APEXII CCD'
_diffrn_measurement_method '\w and \f scan'
_diffrn_radiation_monochromator graphite
_diffrn_radiation_source 'fine-focus sealed tube'
_diffrn_radiation_type MoK\a
_diffrn_radiation_wavelength 0.71073
_diffrn_reflns_av_R_equivalents 0.0324
_diffrn_reflns_av_sigmaI/netI 0.0275
_diffrn_reflns_limit_h_max 20
_diffrn_reflns_limit_h_min -24
_diffrn_reflns_limit_k_max 12
_diffrn_reflns_limit_k_min -11
_diffrn_reflns_limit_l_max 24
_diffrn_reflns_limit_l_min -24
_diffrn_reflns_number 22858
_diffrn_reflns_theta_full 27.00
_diffrn_reflns_theta_max 27.00
_diffrn_reflns_theta_min 2.62
_diffrn_standards_number 0
_exptl_absorpt_coefficient_mu 0.190
_exptl_absorpt_correction_T_max 0.9629
_exptl_absorpt_correction_T_min 0.9451
_exptl_absorpt_correction_type multi-scan
_exptl_absorpt_process_details '(SADABS; Bruker, 2004)'
_exptl_crystal_colour colorless
_exptl_crystal_density_diffrn 1.306
_exptl_crystal_density_method 'not measured'
_exptl_crystal_description block
_exptl_crystal_F_000 1424
_exptl_crystal_size_max 0.30
_exptl_crystal_size_mid 0.25
_exptl_crystal_size_min 0.20
_refine_diff_density_max 0.181
_refine_diff_density_min -0.263
_refine_ls_extinction_method none
_refine_ls_goodness_of_fit_ref 1.020
_refine_ls_hydrogen_treatment constr
_refine_ls_matrix_type full
_refine_ls_number_parameters 226
_refine_ls_number_reflns 3757
_refine_ls_number_restraints 0
_refine_ls_restrained_S_all 1.020
_refine_ls_R_factor_all 0.0649
_refine_ls_R_factor_gt 0.0421
_refine_ls_shift/su_max 0.006
_refine_ls_shift/su_mean 0.001
_refine_ls_structure_factor_coef Fsqd
_refine_ls_weighting_details 'calc w=1/[\s^2^(Fo^2^)+(0.0791P)^2^+0.6172P] where P=(Fo^2^+2Fc^2^)/3'
_refine_ls_weighting_scheme calc
_refine_ls_wR_factor_gt 0.1148
_refine_ls_wR_factor_ref 0.1380
_reflns_number_gt 2765
_reflns_number_total 3757
_reflns_threshold_expression I>2sigma(I)
_cod_data_source_file zl2554.cif
_cod_data_source_block I
_cod_database_code 2238297
_cod_database_fobs_code 2238297

loop_
_symmetry_equiv_pos_as_xyz
'x, y, z'
'x+1/2, -y+1/2, -z'
'-x, y+1/2, -z+1/2'
'-x+1/2, -y, z+1/2'
'-x, -y, -z'
'-x-1/2, y-1/2, z'
'x, -y-1/2, z-1/2'
'x-1/2, y, -z-1/2'

loop_
_atom_site_type_symbol
_atom_site_label
_atom_site_fract_x
_atom_site_fract_y
_atom_site_fract_z
_atom_site_U_iso_or_equiv
_atom_site_adp_type
_atom_site_calc_flag
_atom_site_refinement_flags
_atom_site_occupancy
_atom_site_symmetry_multiplicity
S S1 0.77988(3) 1.09442(6) 1.01400(3) 0.0562(2) Uani d . 1 1
C C21 0.47261(12) 1.2996(2) 0.87474(10) 0.0488(5) Uani d . 1 1
H H21 0.4282 1.3379 0.8657 0.059 Uiso calc R 1 1
C C22 0.52896(12) 1.3863(2) 0.88829(10) 0.0506(5) Uani d . 1 1
H H22 0.5226 1.4830 0.8876 0.061 Uiso calc R 1 1
C C23 0.59526(11) 1.33134(19) 0.90300(10) 0.0432(4) Uani d . 1 1
H H23 0.6334 1.3905 0.9118 0.052 Uiso calc R 1 1
C C3 0.38780(12) 0.6768(2) 0.83907(12) 0.0552(6) Uani d . 1 1
H H3 0.3499 0.6193 0.8271 0.066 Uiso calc R 1 1
C C2 0.41860(12) 0.7624(3) 0.78966(11) 0.0562(6) Uani d . 1 1
H H2 0.4012 0.7629 0.7441 0.067 Uiso calc R 1 1
C C1 0.47491(11) 0.8473(2) 0.80711(10) 0.0476(5) Uani d . 1 1
H H1 0.4941 0.9065 0.7734 0.057 Uiso calc R 1 1
C C6 0.50367(10) 0.84613(18) 0.87452(8) 0.0352(4) Uani d . 1 1
C C7 0.56618(9) 0.94019(17) 0.89155(8) 0.0325(4) Uani d . 1 1
C C19 0.54721(9) 1.09806(17) 0.88904(8) 0.0324(4) Uani d . 1 1
C C20 0.48144(10) 1.1551(2) 0.87441(8) 0.0394(4) Uani d . 1 1
H H20 0.4433 1.0967 0.8644 0.047 Uiso calc R 1 1
C C16 0.69820(11) 1.0122(2) 1.04320(10) 0.0460(5) Uani d . 1 1
H H16A 0.7075 0.9194 1.0619 0.055 Uiso calc R 1 1
H H16B 0.6757 1.0682 1.0792 0.055 Uiso calc R 1 1
C C17 0.65229(10) 1.00336(17) 0.97976(8) 0.0338(4) Uani d . 1 1
C C14 0.67205(10) 1.10848(17) 0.92219(9) 0.0358(4) Uani d . 1 1
C C24 0.60395(9) 1.18688(18) 0.90446(8) 0.0341(4) Uani d . 1 1
C C4 0.41364(11) 0.6773(2) 0.90609(12) 0.0495(5) Uani d . 1 1
H H4 0.3923 0.6216 0.9400 0.059 Uiso calc R 1 1
C C5 0.47154(10) 0.76063(19) 0.92374(9) 0.0398(4) Uani d . 1 1
H H5 0.4889 0.7588 0.9693 0.048 Uiso calc R 1 1
C C18 0.59965(9) 0.91744(17) 0.96419(8) 0.0336(4) Uani d . 1 1
H H18 0.5840 0.8483 0.9948 0.040 Uiso calc R 1 1
C C8 0.63048(10) 0.92721(17) 0.84115(8) 0.0342(4) Uani d . 1 1
C C13 0.68638(10) 1.01795(18) 0.85762(9) 0.0367(4) Uani d . 1 1
C C12 0.74681(11) 1.0184(2) 0.81727(11) 0.0492(5) Uani d . 1 1
H H12 0.7839 1.0787 0.8282 0.059 Uiso calc R 1 1
C C11 0.75247(13) 0.9291(2) 0.76038(11) 0.0578(6) Uani d . 1 1
H H11 0.7929 0.9312 0.7326 0.069 Uiso calc R 1 1
C C10 0.69867(13) 0.8378(2) 0.74485(10) 0.0564(6) Uani d . 1 1
H H10 0.7032 0.7770 0.7071 0.068 Uiso calc R 1 1
C C9 0.63726(11) 0.8355(2) 0.78527(9) 0.0437(5) Uani d . 1 1
H H9 0.6010 0.7728 0.7748 0.052 Uiso calc R 1 1
C C15 0.73314(11) 1.1988(2) 0.94933(11) 0.0493(5) Uani d . 1 1
H H15A 0.7151 1.2841 0.9704 0.059 Uiso calc R 1 1
H H15B 0.7647 1.2240 0.9113 0.059 Uiso calc R 1 1

loop_
_atom_site_aniso_label
_atom_site_aniso_U_11
_atom_site_aniso_U_22
_atom_site_aniso_U_33
_atom_site_aniso_U_12
_atom_site_aniso_U_13
_atom_site_aniso_U_23
S1 0.0443(3) 0.0488(3) 0.0754(4) 0.0006(2) -0.0213(3) -0.0014(2)
C21 0.0489(12) 0.0560(12) 0.0415(10) 0.0226(10) -0.0013(9) 0.0015(8)
C22 0.0640(14) 0.0391(10) 0.0487(11) 0.0181(10) -0.0023(10) 0.0013(8)
C23 0.0525(12) 0.0339(9) 0.0432(10) 0.0031(8) -0.0014(9) 0.0015(7)
C3 0.0416(12) 0.0508(12) 0.0732(14) -0.0032(9) -0.0068(10) -0.0229(11)
C2 0.0496(13) 0.0706(14) 0.0483(11) 0.0040(11) -0.0110(10) -0.0191(10)
C1 0.0459(12) 0.0600(12) 0.0370(9) 0.0002(10) -0.0026(8) -0.0058(8)
C6 0.0364(10) 0.0358(9) 0.0335(8) 0.0028(7) 0.0006(7) -0.0054(7)
C7 0.0353(9) 0.0361(9) 0.0261(8) 0.0015(7) 0.0006(6) 0.0000(6)
C19 0.0368(9) 0.0366(9) 0.0237(7) 0.0056(7) 0.0029(6) 0.0011(6)
C20 0.0385(10) 0.0484(10) 0.0315(8) 0.0065(8) 0.0000(7) -0.0006(7)
C16 0.0518(12) 0.0429(10) 0.0433(10) 0.0047(9) -0.0123(9) -0.0045(8)
C17 0.0386(10) 0.0306(8) 0.0321(8) 0.0069(7) -0.0042(7) 0.0003(6)
C14 0.0341(9) 0.0302(8) 0.0430(9) 0.0024(7) -0.0021(7) 0.0024(7)
C24 0.0371(10) 0.0335(9) 0.0316(8) 0.0055(7) 0.0007(7) 0.0025(6)
C4 0.0443(12) 0.0400(10) 0.0641(13) -0.0044(9) 0.0030(10) -0.0043(9)
C5 0.0415(11) 0.0364(9) 0.0415(9) -0.0004(8) -0.0001(8) -0.0038(7)
C18 0.0392(10) 0.0326(9) 0.0290(8) 0.0021(7) -0.0001(7) 0.0023(6)
C8 0.0381(10) 0.0342(9) 0.0303(8) 0.0076(7) 0.0021(7) 0.0050(7)
C13 0.0375(10) 0.0344(9) 0.0384(9) 0.0078(7) 0.0020(7) 0.0090(7)
C12 0.0396(11) 0.0506(12) 0.0576(12) 0.0073(9) 0.0084(9) 0.0158(9)
C11 0.0531(14) 0.0686(15) 0.0518(12) 0.0231(12) 0.0216(10) 0.0156(11)
C10 0.0692(16) 0.0607(13) 0.0394(10) 0.0273(12) 0.0119(10) -0.0001(9)
C9 0.0518(12) 0.0446(10) 0.0349(9) 0.0134(9) -0.0005(8) -0.0005(7)
C15 0.0429(12) 0.0375(10) 0.0675(13) -0.0027(8) -0.0104(10) 0.0032(9)

loop_
_atom_type_symbol
_atom_type_description
_atom_type_scat_dispersion_real
_atom_type_scat_dispersion_imag
_atom_type_scat_source
C C 0.0033 0.0016 'International Tables Vol C Tables 4.2.6.8 and 6.1.1.4'
H H 0.0000 0.0000 'International Tables Vol C Tables 4.2.6.8 and 6.1.1.4'
O O 0.0106 0.0060 'International Tables Vol C Tables 4.2.6.8 and 6.1.1.4'
S S 0.1246 0.1234 'International Tables Vol C Tables 4.2.6.8 and 6.1.1.4'

loop_
_geom_angle_atom_site_label_1
_geom_angle_atom_site_label_2
_geom_angle_atom_site_label_3
_geom_angle
C15 S1 C16 91.89(9)
C22 C21 C20 120.39(18)
C22 C21 H21 119.8
C20 C21 H21 119.8
C21 C22 C23 120.73(18)
C21 C22 H22 119.6
C23 C22 H22 119.6
C24 C23 C22 119.09(19)
C24 C23 H23 120.5
C22 C23 H23 120.5
C4 C3 C2 119.25(19)
C4 C3 H3 120.4
C2 C3 H3 120.4
C3 C2 C1 120.55(19)
C3 C2 H2 119.7
C1 C2 H2 119.7
C2 C1 C6 121.21(19)
C2 C1 H1 119.4
C6 C1 H1 119.4
C5 C6 C1 117.42(17)
C5 C6 C7 122.88(15)
C1 C6 C7 119.66(16)
C6 C7 C18 115.41(14)
C6 C7 C19 112.82(14)
C18 C7 C19 105.06(13)
C6 C7 C8 115.31(13)
C18 C7 C8 103.10(13)
C19 C7 C8 103.83(13)
C20 C19 C24 119.52(16)
C20 C19 C7 126.56(16)
C24 C19 C7 113.91(15)
C19 C20 C21 119.77(19)
C19 C20 H20 120.1
C21 C20 H20 120.1
C17 C16 S1 105.52(13)
C17 C16 H16A 110.6
S1 C16 H16A 110.6
C17 C16 H16B 110.6
S1 C16 H16B 110.6
H16A C16 H16B 108.8
C18 C17 C16 130.86(16)
C18 C17 C14 115.23(15)
C16 C17 C14 113.86(15)
C24 C14 C15 115.81(14)
C24 C14 C13 104.26(14)
C15 C14 C13 117.22(16)
C24 C14 C17 105.92(14)
C15 C14 C17 107.92(15)
C13 C14 C17 104.65(13)
C23 C24 C19 120.46(17)
C23 C24 C14 126.19(16)
C19 C24 C14 113.35(14)
C3 C4 C5 120.5(2)
C3 C4 H4 119.7
C5 C4 H4 119.7
C6 C5 C4 121.00(18)
C6 C5 H5 119.5
C4 C5 H5 119.5
C17 C18 C7 115.09(15)
C17 C18 H18 122.5
C7 C18 H18 122.5
C9 C8 C13 119.54(17)
C9 C8 C7 126.85(17)
C13 C8 C7 113.58(14)
C12 C13 C8 120.02(17)
C12 C13 C14 126.63(18)
C8 C13 C14 113.35(15)
C13 C12 C11 120.1(2)
C13 C12 H12 119.9
C11 C12 H12 119.9
C10 C11 C12 120.2(2)
C10 C11 H11 119.9
C12 C11 H11 119.9
C11 C10 C9 120.46(19)
C11 C10 H10 119.8
C9 C10 H10 119.8
C8 C9 C10 119.6(2)
C8 C9 H9 120.2
C10 C9 H9 120.2
C14 C15 S1 106.81(13)
C14 C15 H15A 110.4
S1 C15 H15A 110.4
C14 C15 H15B 110.4
S1 C15 H15B 110.4
H15A C15 H15B 108.6

loop_
_geom_bond_atom_site_label_1
_geom_bond_atom_site_label_2
_geom_bond_distance
S1 C15 1.816(2)
S1 C16 1.818(2)
C21 C22 1.372(3)
C21 C20 1.388(3)
C21 H21 0.9300
C22 C23 1.386(3)
C22 H22 0.9300
C23 C24 1.387(2)
C23 H23 0.9300
C3 C4 1.371(3)
C3 C2 1.377(3)
C3 H3 0.9300
C2 C1 1.377(3)
C2 H2 0.9300
C1 C6 1.398(2)
C1 H1 0.9300
C6 C5 1.385(3)
C6 C7 1.518(2)
C7 C18 1.541(2)
C7 C19 1.548(2)
C7 C8 1.555(2)
C19 C20 1.384(2)
C19 C24 1.397(2)
C20 H20 0.9300
C16 C17 1.493(2)
C16 H16A 0.9700
C16 H16B 0.9700
C17 C18 1.322(2)
C17 C14 1.534(2)
C14 C24 1.526(2)
C14 C15 1.530(3)
C14 C13 1.530(2)
C4 C5 1.393(3)
C4 H4 0.9300
C5 H5 0.9300
C18 H18 0.9300
C8 C9 1.386(2)
C8 C13 1.401(3)
C13 C12 1.377(3)
C12 C11 1.385(3)
C12 H12 0.9300
C11 C10 1.370(3)
C11 H11 0.9300
C10 C9 1.394(3)
C10 H10 0.9300
C9 H9 0.9300
C15 H15A 0.9700
C15 H15B 0.9700

loop_
_geom_hbond_atom_site_label_D
_geom_hbond_atom_site_label_H
_geom_hbond_atom_site_label_A
_geom_hbond_site_symmetry_A
_geom_hbond_distance_DH
_geom_hbond_distance_HA
_geom_hbond_distance_DA
_geom_hbond_angle_DHA
C2 H2 Cg1 4_646 0.93 2.80 3.516(2) 135
C5 H5 Cg1 5_677 0.93 2.76 3.5844(19) 149
C15 H15B Cg2 7_655 0.97 2.98 3.845(2) 149

loop_
_geom_torsion_atom_site_label_1
_geom_torsion_atom_site_label_2
_geom_torsion_atom_site_label_3
_geom_torsion_atom_site_label_4
_geom_torsion
C20 C21 C22 C23 -1.1(3)
C21 C22 C23 C24 -0.5(3)
C4 C3 C2 C1 0.2(3)
C3 C2 C1 C6 1.9(3)
C2 C1 C6 C5 -2.6(3)
C2 C1 C6 C7 179.40(18)
C5 C6 C7 C18 9.5(2)
C1 C6 C7 C18 -172.62(16)
C5 C6 C7 C19 -111.32(18)
C1 C6 C7 C19 66.6(2)
C5 C6 C7 C8 129.62(17)
C1 C6 C7 C8 -52.5(2)
C6 C7 C19 C20 1.0(2)
C18 C7 C19 C20 -125.52(17)
C8 C7 C19 C20 126.54(17)
C6 C7 C19 C24 -179.93(13)
C18 C7 C19 C24 53.54(17)
C8 C7 C19 C24 -54.39(17)
C24 C19 C20 C21 0.4(2)
C7 C19 C20 C21 179.44(16)
C22 C21 C20 C19 1.1(3)
C15 S1 C16 C17 32.38(13)
S1 C16 C17 C18 155.10(17)
S1 C16 C17 C14 -22.11(18)
C18 C17 C14 C24 55.15(19)
C16 C17 C14 C24 -127.18(15)
C18 C17 C14 C15 179.77(16)
C16 C17 C14 C15 -2.6(2)
C18 C17 C14 C13 -54.68(19)
C16 C17 C14 C13 122.99(16)
C22 C23 C24 C19 2.1(3)
C22 C23 C24 C14 -177.67(17)
C20 C19 C24 C23 -2.0(2)
C7 C19 C24 C23 178.83(15)
C20 C19 C24 C14 177.74(14)
C7 C19 C24 C14 -1.39(19)
C15 C14 C24 C23 7.9(3)
C13 C14 C24 C23 -122.42(18)
C17 C14 C24 C23 127.46(18)
C15 C14 C24 C19 -171.86(15)
C13 C14 C24 C19 57.81(17)
C17 C14 C24 C19 -52.30(18)
C2 C3 C4 C5 -1.6(3)
C1 C6 C5 C4 1.2(3)
C7 C6 C5 C4 179.12(17)
C3 C4 C5 C6 0.9(3)
C16 C17 C18 C7 -178.55(17)
C14 C17 C18 C7 -1.4(2)
C6 C7 C18 C17 -177.47(15)
C19 C7 C18 C17 -52.56(19)
C8 C7 C18 C17 55.91(18)
C6 C7 C8 C9 -3.1(2)
C18 C7 C8 C9 123.63(17)
C19 C7 C8 C9 -126.98(17)
C6 C7 C8 C13 178.59(14)
C18 C7 C8 C13 -54.73(17)
C19 C7 C8 C13 54.66(17)
C9 C8 C13 C12 1.7(2)
C7 C8 C13 C12 -179.77(15)
C9 C8 C13 C14 -177.77(15)
C7 C8 C13 C14 0.72(19)
C24 C14 C13 C12 123.19(18)
C15 C14 C13 C12 -6.3(3)
C17 C14 C13 C12 -125.78(18)
C24 C14 C13 C8 -57.34(17)
C15 C14 C13 C8 173.18(15)
C17 C14 C13 C8 53.70(18)
C8 C13 C12 C11 0.0(3)
C14 C13 C12 C11 179.43(17)
C13 C12 C11 C10 -1.4(3)
C12 C11 C10 C9 1.2(3)
C13 C8 C9 C10 -2.0(3)
C7 C8 C9 C10 179.71(16)
C11 C10 C9 C8 0.6(3)
C24 C14 C15 S1 144.72(13)
C13 C14 C15 S1 -91.47(17)
C17 C14 C15 S1 26.26(18)
C16 S1 C15 C14 -34.57(15)
